data_7150056
loop_
_publ_author_name
'Bogza, Sergei L.'
'Kobrakov, Konstantin I.'
'Malienko, Anna A.'
'Perepichka, Igor F.'
'Sujkov, Sergei Yu'
'Bryce, Martin R.'
'Lyubchik, Svetlana B.'
'Batsanov, Andrei S.'
'Bogdan, Natalya M.'

_publ_section_title
;
 A versatile synthesis of pyrazolo[3,4-c]isoquinoline derivatives by
 reaction of 4-aryl-5-aminopyrazoles with aryl/heteroaryl aldehydes:
 the effect of the heterocycle on the reaction pathways.
;
_journal_issue 5
_journal_name_full 'Organic &amp; biomolecular chemistry'
_journal_page_first 932
_journal_page_last 940
_journal_paper_doi 10.1039/b417002d
_journal_volume 3
_journal_year 2005
_chemical_formula_moiety 'C19 H17 N3 O2,C2 H3 N'
_chemical_formula_sum 'C21 H20 N4 O2'
_chemical_formula_weight 360.41
_chemical_melting_point 439.4(3)
_chemical_name_common
;1-methyl-3-phenyl-7,8-dimethoxypyrazolo(3,4-c)isoquinoline,
acetonitile solvate
;
_chemical_name_systematic
;
1-methyl-3-phenyl-7,8-dimethoxypyrazolo[3,4-c]isoquinoline,
acetonitile solvate
;
_space_group_IT_number 2
_symmetry_cell_setting triclinic
_symmetry_space_group_name_Hall '-P 1'
_symmetry_space_group_name_H-M 'P -1'
_atom_sites_solution_hydrogens difmap
_atom_sites_solution_primary direct
_atom_sites_solution_secondary difmap
_audit_creation_method SHELXL-97
_cell_angle_alpha 104.16(2)
_cell_angle_beta 105.87(2)
_cell_angle_gamma 95.86(1)
_cell_formula_units_Z 2
_cell_length_a 7.086(1)
_cell_length_b 10.791(3)
_cell_length_c 12.850(2)
_cell_measurement_reflns_used 917
_cell_measurement_temperature 120(2)
_cell_measurement_theta_max 26.0
_cell_measurement_theta_min 12.0
_cell_volume 901.2(3)
_computing_cell_refinement 'SMART version 5.049 (Bruker, 1997)'
_computing_data_collection 'SMART version 5.049 (Bruker, 1997)'
_computing_data_reduction 'SAINT version 5.00 (Bruker, 1998)'
_computing_molecular_graphics 'SHELXTL version 5.10 (Bruker, 1997)'
_computing_publication_material 'SHELXTL version 5.10 (Bruker, 1997)'
_computing_structure_refinement 'SHELXL-97 (Sheldrick, 1997)'
_computing_structure_solution 'SHELXS-97 (Sheldrick, 1990)'
_diffrn_ambient_temperature 120(2)
_diffrn_detector_area_resol_mean 8
_diffrn_measured_fraction_theta_full 0.996
_diffrn_measured_fraction_theta_max 0.996
_diffrn_measurement_device_type 'SMART 1K CCD area detector'
_diffrn_measurement_method '\w scans'
_diffrn_radiation_monochromator graphite
_diffrn_radiation_source 'fine-focus sealed tube'
_diffrn_radiation_type MoK\a
_diffrn_radiation_wavelength 0.71073
_diffrn_reflns_av_R_equivalents 0.0326
_diffrn_reflns_av_sigmaI/netI 0.0385
_diffrn_reflns_limit_h_max 9
_diffrn_reflns_limit_h_min -9
_diffrn_reflns_limit_k_max 14
_diffrn_reflns_limit_k_min -14
_diffrn_reflns_limit_l_max 16
_diffrn_reflns_limit_l_min -16
_diffrn_reflns_number 10258
_diffrn_reflns_theta_full 27.54
_diffrn_reflns_theta_max 27.54
_diffrn_reflns_theta_min 1.72
_exptl_absorpt_coefficient_mu 0.088
_exptl_absorpt_correction_T_max 0.9895
_exptl_absorpt_correction_T_min 0.9490
_exptl_absorpt_correction_type integration
_exptl_absorpt_process_details 'XPREP (SHELXTL), R(int)=0.039 before correction'
_exptl_crystal_colour colourless
_exptl_crystal_density_diffrn 1.328
_exptl_crystal_density_meas ?
_exptl_crystal_density_method .
_exptl_crystal_description trapetzoid
_exptl_crystal_F_000 380
_exptl_crystal_size_max 0.60
_exptl_crystal_size_mid 0.20
_exptl_crystal_size_min 0.12
_refine_diff_density_max 0.231
_refine_diff_density_min -0.247
_refine_diff_density_rms 0.044
_refine_ls_extinction_method none
_refine_ls_goodness_of_fit_ref 1.024
_refine_ls_hydrogen_treatment refall
_refine_ls_matrix_type full
_refine_ls_number_parameters 324
_refine_ls_number_reflns 4128
_refine_ls_number_restraints 0
_refine_ls_restrained_S_all 1.024
_refine_ls_R_factor_all 0.0653
_refine_ls_R_factor_gt 0.0404
_refine_ls_shift/su_max 0.001
_refine_ls_shift/su_mean 0.000
_refine_ls_structure_factor_coef Fsqd
_refine_ls_weighting_details 'calc w=1/[\s^2^(Fo^2^)+(0.0523P)^2^+0.1401P] where P=(Fo^2^+2Fc^2^)/3'
_refine_ls_weighting_scheme calc
_refine_ls_wR_factor_gt 0.0951
_refine_ls_wR_factor_ref 0.1050
_reflns_number_gt 2988
_reflns_number_total 4128
_reflns_threshold_expression I>2\s(I)
_cod_data_source_file b417002d.txt
_cod_data_source_block (11D)
_cod_depositor_comments
;
The following automatic conversions were performed:
'_symmetry_cell_setting' value 'Triclinic' changed to 'triclinic'
according to '/home/adriana/struct/CIF-dictionaries/cif_core.dic'
dictionary named 'cif_core.dic' version 2.4.1 from 2010-06-29.

Automatic conversion script
Id: cif_fix_enum 1555 2011-01-17 13:19:09Z saulius 

The following automatic conversions were performed:

'_chemical_melting_point' value '166--166.5 \% C' was changed to
'439.4(3)' - it was converted from degrees Celsius(C) to Kelvins(K),
the average value was taken and precision was estimated.

Automatic conversion script
Id: cif_fix_values 1569 2011-02-09 13:29:24Z adriana 
;
_cod_original_sg_symbol_H-M P-1
_cod_database_code 7150056

loop_
_symmetry_equiv_pos_as_xyz
'x, y, z'
'-x, -y, -z'

loop_
_atom_site_label
_atom_site_type_symbol
_atom_site_fract_x
_atom_site_fract_y
_atom_site_fract_z
_atom_site_U_iso_or_equiv
_atom_site_adp_type
_atom_site_occupancy
_atom_site_symmetry_multiplicity
_atom_site_calc_flag
_atom_site_refinement_flags
_atom_site_disorder_assembly
_atom_site_disorder_group
O1 O 0.26383(15) 0.80985(9) 0.41678(8) 0.0246(2) Uani 1 1 d . . .
O2 O 0.25986(15) 0.62183(9) 0.25037(8) 0.0251(2) Uani 1 1 d . . .
N1 N 0.24487(17) 0.28036(11) 0.56571(10) 0.0202(3) Uani 1 1 d . . .
N2 N 0.23851(17) 0.37579(10) 0.75689(9) 0.0193(3) Uani 1 1 d . . .
N3 N 0.23686(17) 0.49667(10) 0.82351(10) 0.0204(3) Uani 1 1 d . . .
N4 N 0.3137(2) 1.12121(14) 0.22088(13) 0.0411(4) Uani 1 1 d . . .
C1 C 0.2588(2) 0.69227(13) 0.43823(12) 0.0200(3) Uani 1 1 d . . .
C2 C 0.25868(19) 0.58726(13) 0.34553(11) 0.0202(3) Uani 1 1 d . . .
C3 C 0.25811(19) 0.46446(13) 0.35749(12) 0.0195(3) Uani 1 1 d . . .
H3 H 0.265(2) 0.3938(15) 0.2973(13) 0.022(4) Uiso 1 1 d . . .
C4 C 0.25252(19) 0.44106(13) 0.46066(11) 0.0184(3) Uani 1 1 d . . .
C5 C 0.24965(18) 0.54479(12) 0.55177(11) 0.0182(3) Uani 1 1 d . . .
C6 C 0.25491(19) 0.67144(13) 0.53888(12) 0.0192(3) Uani 1 1 d . . .
H6 H 0.261(2) 0.7444(14) 0.6013(13) 0.020(4) Uiso 1 1 d . . .
C7 C 0.24434(19) 0.51134(12) 0.65145(11) 0.0177(3) Uani 1 1 d . . .
C8 C 0.24208(19) 0.38179(13) 0.65144(11) 0.0185(3) Uani 1 1 d . . .
C9 C 0.25027(19) 0.31329(13) 0.47384(12) 0.0199(3) Uani 1 1 d . . .
H9 H 0.253(2) 0.2440(13) 0.4089(12) 0.014(3) Uiso 1 1 d . . .
C10 C 0.23892(19) 0.57750(13) 0.76064(11) 0.0191(3) Uani 1 1 d . . .
C11 C 0.2412(2) 0.26979(13) 0.80391(12) 0.0197(3) Uani 1 1 d . . .
C12 C 0.3011(2) 0.29575(14) 0.92108(12) 0.0242(3) Uani 1 1 d . . .
H12 H 0.348(2) 0.3868(16) 0.9691(14) 0.031(4) Uiso 1 1 d . . .
C13 C 0.2971(2) 0.19338(14) 0.96854(13) 0.0277(3) Uani 1 1 d . . .
H13 H 0.338(2) 0.2134(16) 1.0490(15) 0.035(5) Uiso 1 1 d . . .
C14 C 0.2382(2) 0.06618(15) 0.90100(14) 0.0283(3) Uani 1 1 d . . .
H14 H 0.239(2) -0.0046(16) 0.9350(14) 0.033(4) Uiso 1 1 d . . .
C15 C 0.1823(2) 0.04155(14) 0.78454(13) 0.0274(3) Uani 1 1 d . . .
H15 H 0.142(2) -0.0478(16) 0.7338(14) 0.035(4) Uiso 1 1 d . . .
C16 C 0.1820(2) 0.14217(13) 0.73534(13) 0.0234(3) Uani 1 1 d . . .
H16 H 0.140(2) 0.1247(14) 0.6541(14) 0.027(4) Uiso 1 1 d . . .
C17 C 0.2282(2) 0.71667(13) 0.80839(13) 0.0230(3) Uani 1 1 d . . .
H171 H 0.344(2) 0.7779(15) 0.8058(13) 0.031(4) Uiso 1 1 d . . .
H172 H 0.234(2) 0.7359(15) 0.8905(15) 0.032(4) Uiso 1 1 d . . .
H173 H 0.104(3) 0.7377(15) 0.7662(14) 0.036(5) Uiso 1 1 d . . .
C18 C 0.2627(3) 0.91857(15) 0.50626(14) 0.0275(3) Uani 1 1 d . . .
H181 H 0.384(2) 0.9360(15) 0.5744(14) 0.029(4) Uiso 1 1 d . . .
H182 H 0.137(2) 0.9046(15) 0.5276(14) 0.028(4) Uiso 1 1 d . . .
H183 H 0.269(2) 0.9938(15) 0.4765(13) 0.027(4) Uiso 1 1 d . . .
C19 C 0.2463(2) 0.51938(16) 0.15274(13) 0.0262(3) Uani 1 1 d . . .
H191 H 0.370(2) 0.4750(15) 0.1663(13) 0.032(4) Uiso 1 1 d . . .
H192 H 0.123(3) 0.4571(16) 0.1282(14) 0.033(4) Uiso 1 1 d . . .
H193 H 0.249(2) 0.5605(15) 0.0943(14) 0.031(4) Uiso 1 1 d . . .
C20 C 0.2950(2) 1.01055(16) 0.19631(13) 0.0286(3) Uani 1 1 d . . .
C21 C 0.2716(3) 0.86967(17) 0.16571(18) 0.0373(4) Uani 1 1 d . . .
H211 H 0.372(3) 0.843(2) 0.1306(18) 0.065(6) Uiso 1 1 d . . .
H212 H 0.141(3) 0.832(2) 0.1105(18) 0.064(6) Uiso 1 1 d . . .
H213 H 0.292(4) 0.839(2) 0.231(2) 0.090(8) Uiso 1 1 d . . .

loop_
_atom_site_aniso_label
_atom_site_aniso_U_11
_atom_site_aniso_U_22
_atom_site_aniso_U_33
_atom_site_aniso_U_23
_atom_site_aniso_U_13
_atom_site_aniso_U_12
O1 0.0349(6) 0.0205(5) 0.0229(5) 0.0091(4) 0.0122(4) 0.0085(4)
O2 0.0349(6) 0.0259(5) 0.0191(5) 0.0091(4) 0.0121(4) 0.0085(4)
N1 0.0211(6) 0.0198(6) 0.0205(6) 0.0053(5) 0.0077(5) 0.0053(4)
N2 0.0240(6) 0.0161(6) 0.0180(6) 0.0035(5) 0.0078(5) 0.0043(4)
N3 0.0234(6) 0.0174(6) 0.0210(6) 0.0046(5) 0.0080(5) 0.0052(4)
N4 0.0521(10) 0.0349(8) 0.0370(8) 0.0085(6) 0.0192(7) 0.0001(7)
C1 0.0180(7) 0.0215(7) 0.0227(7) 0.0095(6) 0.0064(5) 0.0052(5)
C2 0.0183(7) 0.0268(7) 0.0181(7) 0.0092(6) 0.0071(5) 0.0051(5)
C3 0.0176(7) 0.0232(7) 0.0180(7) 0.0046(6) 0.0066(5) 0.0053(5)
C4 0.0144(6) 0.0219(7) 0.0193(7) 0.0057(6) 0.0058(5) 0.0036(5)
C5 0.0143(6) 0.0207(7) 0.0193(7) 0.0055(6) 0.0049(5) 0.0033(5)
C6 0.0182(7) 0.0196(7) 0.0194(7) 0.0044(6) 0.0061(5) 0.0041(5)
C7 0.0153(6) 0.0176(6) 0.0204(7) 0.0056(5) 0.0056(5) 0.0036(5)
C8 0.0163(7) 0.0207(7) 0.0192(7) 0.0061(5) 0.0059(5) 0.0040(5)
C9 0.0181(7) 0.0216(7) 0.0194(7) 0.0036(6) 0.0068(5) 0.0043(5)
C10 0.0165(7) 0.0205(7) 0.0201(7) 0.0066(6) 0.0046(5) 0.0029(5)
C11 0.0192(7) 0.0199(7) 0.0238(7) 0.0102(6) 0.0083(6) 0.0063(5)
C12 0.0296(8) 0.0221(7) 0.0219(7) 0.0069(6) 0.0086(6) 0.0053(6)
C13 0.0335(9) 0.0303(8) 0.0226(8) 0.0118(7) 0.0092(7) 0.0083(6)
C14 0.0348(9) 0.0259(8) 0.0317(9) 0.0160(7) 0.0132(7) 0.0109(6)
C15 0.0357(9) 0.0188(7) 0.0295(8) 0.0074(6) 0.0120(7) 0.0065(6)
C16 0.0280(8) 0.0221(7) 0.0206(7) 0.0060(6) 0.0080(6) 0.0056(6)
C17 0.0284(8) 0.0182(7) 0.0224(8) 0.0046(6) 0.0087(6) 0.0046(6)
C18 0.0374(9) 0.0197(7) 0.0261(8) 0.0067(6) 0.0107(7) 0.0056(6)
C19 0.0313(9) 0.0301(8) 0.0184(7) 0.0061(6) 0.0102(6) 0.0067(7)
C20 0.0301(8) 0.0354(9) 0.0232(8) 0.0113(7) 0.0112(6) 0.0036(6)
C21 0.0390(10) 0.0319(9) 0.0478(11) 0.0162(8) 0.0190(9) 0.0095(7)

loop_
_atom_type_symbol
_atom_type_description
_atom_type_scat_dispersion_real
_atom_type_scat_dispersion_imag
_atom_type_scat_source
C C 0.0033 0.0016 'International Tables Vol C Tables 4.2.6.8 and 6.1.1.4'
H H 0.0000 0.0000 'International Tables Vol C Tables 4.2.6.8 and 6.1.1.4'
N N 0.0061 0.0033 'International Tables Vol C Tables 4.2.6.8 and 6.1.1.4'
O O 0.0106 0.0060 'International Tables Vol C Tables 4.2.6.8 and 6.1.1.4'

loop_
_exptl_crystal_face_index_h
_exptl_crystal_face_index_k
_exptl_crystal_face_index_l
_exptl_crystal_face_perp_dist
0.00 -1.00 1.00 0.0700
0.00 1.00 -1.00 0.0700
0.00 0.00 1.00 0.0600
0.00 0.00 -1.00 0.0600
-1.00 0.00 1.00 0.2800
1.00 0.00 1.00 0.2800

loop_
_geom_angle_atom_site_label_1
_geom_angle_atom_site_label_2
_geom_angle_atom_site_label_3
_geom_angle
_geom_angle_site_symmetry_1
_geom_angle_site_symmetry_3
_geom_angle_publ_flag
C1 O1 C18 116.81(11) . . ?
C2 O2 C19 116.84(11) . . ?
C9 N1 C8 113.45(12) . . ?
N3 N2 C8 110.67(11) . . ?
N3 N2 C11 118.61(11) . . ?
C8 N2 C11 130.70(12) . . ?
C10 N3 N2 106.34(11) . . ?
O1 C1 C6 124.90(13) . . ?
O1 C1 C2 114.28(12) . . ?
C6 C1 C2 120.82(13) . . ?
O2 C2 C3 125.76(12) . . ?
O2 C2 C1 114.45(12) . . ?
C3 C2 C1 119.78(13) . . ?
C2 C3 C4 120.11(13) . . ?
C2 C3 H3 120.7(9) . . ?
C4 C3 H3 119.2(9) . . ?
C5 C4 C3 120.01(12) . . ?
C5 C4 C9 119.37(12) . . ?
C3 C4 C9 120.62(12) . . ?
C4 C5 C6 119.16(13) . . ?
C4 C5 C7 115.68(12) . . ?
C6 C5 C7 125.15(12) . . ?
C1 C6 C5 120.10(13) . . ?
C1 C6 H6 119.4(9) . . ?
C5 C6 H6 120.5(9) . . ?
C8 C7 C5 118.34(12) . . ?
C8 C7 C10 105.06(12) . . ?
C5 C7 C10 136.60(12) . . ?
N1 C8 N2 125.83(12) . . ?
N1 C8 C7 127.38(13) . . ?
N2 C8 C7 106.78(12) . . ?
N1 C9 C4 125.78(13) . . ?
N1 C9 H9 117.2(8) . . ?
C4 C9 H9 117.0(8) . . ?
N3 C10 C7 111.14(12) . . ?
N3 C10 C17 119.06(13) . . ?
C7 C10 C17 129.76(12) . . ?
C16 C11 C12 120.21(13) . . ?
C16 C11 N2 121.13(13) . . ?
C12 C11 N2 118.65(12) . . ?
C13 C12 C11 119.44(14) . . ?
C13 C12 H12 121.0(9) . . ?
C11 C12 H12 119.5(10) . . ?
C14 C13 C12 120.73(15) . . ?
C14 C13 H13 121.2(10) . . ?
C12 C13 H13 118.0(10) . . ?
C13 C14 C15 119.26(14) . . ?
C13 C14 H14 120.1(10) . . ?
C15 C14 H14 120.7(10) . . ?
C16 C15 C14 121.00(14) . . ?
C16 C15 H15 117.5(10) . . ?
C14 C15 H15 121.5(10) . . ?
C15 C16 C11 119.35(14) . . ?
C15 C16 H16 120.8(9) . . ?
C11 C16 H16 119.9(9) . . ?
C10 C17 H171 111.9(9) . . ?
C10 C17 H172 111.2(9) . . ?
H171 C17 H172 106.5(13) . . ?
C10 C17 H173 110.5(10) . . ?
H171 C17 H173 108.2(13) . . ?
H172 C17 H173 108.3(13) . . ?
O1 C18 H181 112.2(9) . . ?
O1 C18 H182 110.2(9) . . ?
H181 C18 H182 110.5(13) . . ?
O1 C18 H183 105.5(9) . . ?
H181 C18 H183 107.2(13) . . ?
H182 C18 H183 111.2(12) . . ?
O2 C19 H191 110.9(9) . . ?
O2 C19 H192 111.9(10) . . ?
H191 C19 H192 111.8(13) . . ?
O2 C19 H193 105.9(10) . . ?
H191 C19 H193 107.0(13) . . ?
H192 C19 H193 109.1(13) . . ?
N4 C20 C21 179.67(18) . . ?
C20 C21 H211 109.3(12) . . ?
C20 C21 H212 109.4(12) . . ?
H211 C21 H212 107.8(18) . . ?
C20 C21 H213 111.1(15) . . ?
H211 C21 H213 106.8(19) . . ?
H212 C21 H213 112(2) . . ?

loop_
_geom_bond_atom_site_label_1
_geom_bond_atom_site_label_2
_geom_bond_distance
_geom_bond_site_symmetry_2
_geom_bond_publ_flag
O1 C1 1.3618(16) . ?
O1 C18 1.4302(18) . ?
O2 C2 1.3647(16) . ?
O2 C19 1.4280(18) . ?
N1 C9 1.3223(18) . ?
N1 C8 1.3559(18) . ?
N2 N3 1.3772(16) . ?
N2 C8 1.3793(17) . ?
N2 C11 1.4178(17) . ?
N3 C10 1.3275(18) . ?
N4 C20 1.142(2) . ?
C1 C6 1.373(2) . ?
C1 C2 1.429(2) . ?
C2 C3 1.3706(19) . ?
C3 C4 1.4189(19) . ?
C3 H3 0.961(16) . ?
C4 C5 1.4144(19) . ?
C4 C9 1.4287(19) . ?
C5 C6 1.4144(19) . ?
C5 C7 1.4221(19) . ?
C6 H6 0.965(15) . ?
C7 C8 1.3964(19) . ?
C7 C10 1.4229(19) . ?
C9 H9 0.981(14) . ?
C10 C17 1.495(2) . ?
C11 C16 1.391(2) . ?
C11 C12 1.395(2) . ?
C12 C13 1.388(2) . ?
C12 H12 0.991(17) . ?
C13 C14 1.383(2) . ?
C13 H13 0.956(18) . ?
C14 C15 1.388(2) . ?
C14 H14 0.968(17) . ?
C15 C16 1.384(2) . ?
C15 H15 0.985(17) . ?
C16 H16 0.968(16) . ?
C17 H171 1.011(17) . ?
C17 H172 1.013(17) . ?
C17 H173 0.981(17) . ?
C18 H181 1.009(17) . ?
C18 H182 1.011(17) . ?
C18 H183 0.980(16) . ?
C19 H191 1.034(16) . ?
C19 H192 0.971(17) . ?
C19 H193 0.965(17) . ?
C20 C21 1.454(2) . ?
C21 H211 0.98(2) . ?
C21 H212 0.98(2) . ?
C21 H213 0.95(3) . ?

loop_
_geom_hbond_atom_site_label_D
_geom_hbond_atom_site_label_H
_geom_hbond_atom_site_label_A
_geom_hbond_distance_DH
_geom_hbond_distance_HA
_geom_hbond_distance_DA
_geom_hbond_angle_DHA
_geom_hbond_site_symmetry_A
C21 H213 O1 0.95(3) 2.54(3) 3.455(2) 160(2) .
C21 H213 O2 0.95(3) 2.41(3) 3.126(2) 131(2) .

loop_
_geom_torsion_atom_site_label_1
_geom_torsion_atom_site_label_2
_geom_torsion_atom_site_label_3
_geom_torsion_atom_site_label_4
_geom_torsion
_geom_torsion_site_symmetry_1
_geom_torsion_site_symmetry_2
_geom_torsion_site_symmetry_3
_geom_torsion_site_symmetry_4
_geom_torsion_publ_flag
C18 O1 C1 C2 179.55(12) . . . . ?
O1 C1 C2 O2 -1.17(17) . . . . ?
C1 C2 O2 C19 -175.93(12) . . . . ?
N3 N2 C11 C12 -18.87(18) . . . . ?

loop_
_cod_related_entry_id
_cod_related_entry_database
_cod_related_entry_code
1 ChemSpider 21141310
